data_2238522
loop_
_publ_author_name
'Li, Xiaokun'

_publ_section_title
;
 Methyl
 2-[(<i>tert</i>-butoxycarbonyl)amino]-3-(4-hydroxyphenyl)propanoate
;
_journal_coeditor_code LH5632
_journal_issue 9
_journal_name_full 'Acta Crystallographica Section E'
_journal_page_first o1372
_journal_paper_doi 10.1107/S160053681301979X
_journal_volume 69
_journal_year 2013
_chemical_formula_iupac 'C15 H21 N O5'
_chemical_formula_moiety 'C15 H21 N O5'
_chemical_formula_sum 'C15 H21 N O5'
_chemical_formula_weight 295.33
_chemical_name_systematic
;
Methyl 2-[(<i>tert</i>-butoxycarbonyl)amino]-3-(4-hydroxyphenyl)propanoate
;
_space_group_IT_number 19
_symmetry_cell_setting orthorhombic
_symmetry_space_group_name_Hall 'P 2ac 2ab'
_symmetry_space_group_name_H-M 'P 21 21 21'
_atom_sites_solution_hydrogens geom
_atom_sites_solution_primary direct
_atom_sites_solution_secondary difmap
_audit_creation_method SHELXL97
_cell_angle_alpha 90.00
_cell_angle_beta 90.00
_cell_angle_gamma 90.00
_cell_formula_units_Z 4
_cell_length_a 8.7879(8)
_cell_length_b 9.4844(9)
_cell_length_c 18.9207(18)
_cell_measurement_reflns_used 9371
_cell_measurement_temperature 100(2)
_cell_measurement_theta_max 27.61
_cell_measurement_theta_min 0.996
_cell_volume 1577.0(3)
_computing_cell_refinement 'APEX2 (Bruker, 2007)'
_computing_data_collection 'APEX2 (Bruker, 2007)'
_computing_data_reduction 'SAINT (Bruker, 2007)'
_computing_molecular_graphics
;
SHELXTL (Sheldrick, 2008) and PLATON (Spek, 2009)
;
_computing_publication_material
;
SHELXTL (Sheldrick, 2008) and publCIF (Westrip, 2010)
;
_computing_structure_refinement 'SHELXTL (Sheldrick, 2008)'
_computing_structure_solution 'SHELXTL (Sheldrick, 2008)'
_diffrn_ambient_temperature 100(2)
_diffrn_measured_fraction_theta_full 0.996
_diffrn_measured_fraction_theta_max 0.996
_diffrn_measurement_device_type 'Bruker APEXII CCD'
_diffrn_measurement_method '\f and \w scans'
_diffrn_radiation_monochromator graphite
_diffrn_radiation_source 'fine-focus sealed tube'
_diffrn_radiation_type MoK\a
_diffrn_radiation_wavelength 0.71073
_diffrn_reflns_av_R_equivalents 0.0716
_diffrn_reflns_av_sigmaI/netI 0.0536
_diffrn_reflns_limit_h_max 9
_diffrn_reflns_limit_h_min -11
_diffrn_reflns_limit_k_max 8
_diffrn_reflns_limit_k_min -12
_diffrn_reflns_limit_l_max 24
_diffrn_reflns_limit_l_min -24
_diffrn_reflns_number 9339
_diffrn_reflns_theta_full 27.61
_diffrn_reflns_theta_max 27.61
_diffrn_reflns_theta_min 2.15
_exptl_absorpt_coefficient_mu 0.093
_exptl_absorpt_correction_T_max 0.9889
_exptl_absorpt_correction_T_min 0.9624
_exptl_absorpt_correction_type multi-scan
_exptl_absorpt_process_details '(SADABS; Sheldrick, 1996)'
_exptl_crystal_colour colourless
_exptl_crystal_density_diffrn 1.244
_exptl_crystal_density_method 'not measured'
_exptl_crystal_description block
_exptl_crystal_F_000 632
_exptl_crystal_size_max 0.55
_exptl_crystal_size_mid 0.49
_exptl_crystal_size_min 0.45
_refine_diff_density_max 0.322
_refine_diff_density_min -0.196
_refine_ls_extinction_method none
_refine_ls_goodness_of_fit_ref 1.029
_refine_ls_hydrogen_treatment constr
_refine_ls_matrix_type full
_refine_ls_number_parameters 190
_refine_ls_number_reflns 3636
_refine_ls_number_restraints 0
_refine_ls_restrained_S_all 1.029
_refine_ls_R_factor_all 0.0404
_refine_ls_R_factor_gt 0.0388
_refine_ls_shift/su_max 0.008
_refine_ls_shift/su_mean 0.002
_refine_ls_structure_factor_coef Fsqd
_refine_ls_weighting_details 'calc w = 1/[\s^2^(Fo^2^)+(0.0581P)^2^+0.1712P] where P=(Fo^2^+2Fc^2^)/3'
_refine_ls_weighting_scheme calc
_refine_ls_wR_factor_gt 0.1003
_refine_ls_wR_factor_ref 0.1015
_reflns_number_gt 3469
_reflns_number_total 3636
_reflns_threshold_expression I>2\s(I)
_cod_data_source_file lh5632.cif
_cod_data_source_block I
_cod_database_code 2238522
_cod_database_fobs_code 2238522

loop_
_symmetry_equiv_pos_as_xyz
'x, y, z'
'-x+1/2, -y, z+1/2'
'-x, y+1/2, -z+1/2'
'x+1/2, -y+1/2, -z'

loop_
_atom_site_type_symbol
_atom_site_label
_atom_site_fract_x
_atom_site_fract_y
_atom_site_fract_z
_atom_site_U_iso_or_equiv
_atom_site_adp_type
_atom_site_calc_flag
_atom_site_refinement_flags
_atom_site_occupancy
_atom_site_symmetry_multiplicity
C C1 -0.04196(17) 1.13511(15) 0.18071(7) 0.0216(3) Uani d . 1 1
H H1A -0.1123 1.1434 0.2172 0.026 Uiso calc R 1 1
C C2 -0.03335(16) 1.01206(15) 0.14197(7) 0.0205(3) Uani d . 1 1
H H2A -0.0978 0.9376 0.1531 0.025 Uiso calc R 1 1
C C3 0.07017(15) 0.99675(14) 0.08627(7) 0.0172(3) Uani d . 1 1
C C4 0.16908(15) 1.10800(15) 0.07254(7) 0.0192(3) Uani d . 1 1
H H4A 0.2409 1.0991 0.0367 0.023 Uiso calc R 1 1
C C5 0.16250(16) 1.23229(15) 0.11142(7) 0.0200(3) Uani d . 1 1
H H5A 0.2297 1.3055 0.1016 0.024 Uiso calc R 1 1
C C6 0.05528(16) 1.24689(14) 0.16488(7) 0.0184(3) Uani d . 1 1
C C7 0.06700(17) 0.86702(15) 0.04022(7) 0.0188(3) Uani d . 1 1
H H7A 0.1336 0.8823 0.0001 0.023 Uiso calc R 1 1
H H7B -0.0354 0.8547 0.0221 0.023 Uiso calc R 1 1
C C8 0.11575(14) 0.73007(14) 0.07772(7) 0.0166(3) Uani d . 1 1
H H8A 0.0573 0.7217 0.1216 0.020 Uiso calc R 1 1
C C9 0.33960(15) 0.64306(14) 0.13963(7) 0.0159(3) Uani d . 1 1
C C10 0.59030(15) 0.56854(15) 0.18449(7) 0.0199(3) Uani d . 1 1
C C11 0.5429(2) 0.5555(2) 0.26171(8) 0.0302(3) Uani d . 1 1
H H11A 0.5434 0.6471 0.2833 0.045 Uiso calc R 1 1
H H11B 0.6131 0.4950 0.2861 0.045 Uiso calc R 1 1
H H11C 0.4424 0.5161 0.2644 0.045 Uiso calc R 1 1
C C12 0.59178(18) 0.42703(17) 0.14678(8) 0.0280(3) Uani d . 1 1
H H12A 0.6225 0.4403 0.0985 0.042 Uiso calc R 1 1
H H12B 0.4917 0.3866 0.1480 0.042 Uiso calc R 1 1
H H12C 0.6621 0.3649 0.1699 0.042 Uiso calc R 1 1
C C13 0.74355(17) 0.64103(19) 0.17817(9) 0.0305(3) Uani d . 1 1
H H13A 0.7714 0.6480 0.1292 0.046 Uiso calc R 1 1
H H13B 0.8190 0.5872 0.2030 0.046 Uiso calc R 1 1
H H13C 0.7373 0.7338 0.1982 0.046 Uiso calc R 1 1
C C14 0.1469(2) 0.42237(17) -0.04498(8) 0.0292(3) Uani d . 1 1
H H14A 0.2370 0.3749 -0.0609 0.044 Uiso calc R 1 1
H H14B 0.0943 0.4618 -0.0848 0.044 Uiso calc R 1 1
H H14C 0.0816 0.3563 -0.0213 0.044 Uiso calc R 1 1
C C15 0.07176(16) 0.60783(14) 0.02939(7) 0.0180(3) Uani d . 1 1
N N1 0.27499(13) 0.73700(12) 0.09567(6) 0.0170(2) Uani d . 1 1
H H1B 0.3301 0.8029 0.0778 0.020 Uiso calc R 1 1
O O1 0.04029(13) 1.36708(11) 0.20398(5) 0.0247(2) Uani d . 1 1
H H1C 0.1090 1.4220 0.1939 0.037 Uiso calc R 1 1
O O2 0.18880(11) 0.53485(11) 0.00379(5) 0.0221(2) Uani d . 1 1
O O3 -0.05943(13) 0.58394(11) 0.01458(6) 0.0254(2) Uani d . 1 1
O O4 0.48955(11) 0.66726(10) 0.14566(5) 0.0186(2) Uani d . 1 1
O O5 0.27010(12) 0.54940(10) 0.16994(5) 0.0204(2) Uani d . 1 1

loop_
_atom_site_aniso_label
_atom_site_aniso_U_11
_atom_site_aniso_U_22
_atom_site_aniso_U_33
_atom_site_aniso_U_12
_atom_site_aniso_U_13
_atom_site_aniso_U_23
C1 0.0215(7) 0.0263(7) 0.0171(6) -0.0023(6) 0.0044(5) 0.0007(5)
C2 0.0205(6) 0.0205(6) 0.0206(6) -0.0054(5) 0.0015(5) 0.0015(5)
C3 0.0161(6) 0.0182(6) 0.0172(6) 0.0019(5) -0.0039(5) 0.0011(5)
C4 0.0145(6) 0.0235(7) 0.0195(6) 0.0009(5) 0.0020(5) 0.0009(5)
C5 0.0176(6) 0.0208(6) 0.0217(6) -0.0034(5) 0.0006(5) 0.0018(5)
C6 0.0200(6) 0.0185(6) 0.0167(5) -0.0002(5) -0.0023(5) 0.0006(5)
C7 0.0179(6) 0.0208(6) 0.0178(6) 0.0018(5) -0.0025(5) -0.0009(5)
C8 0.0116(6) 0.0203(6) 0.0178(6) -0.0004(5) -0.0014(5) -0.0005(5)
C9 0.0152(6) 0.0171(6) 0.0155(5) -0.0002(5) 0.0007(5) -0.0038(5)
C10 0.0145(6) 0.0248(7) 0.0206(6) 0.0027(5) -0.0050(5) 0.0017(5)
C11 0.0281(8) 0.0429(9) 0.0196(6) 0.0005(7) -0.0040(6) 0.0012(6)
C12 0.0281(8) 0.0264(7) 0.0296(7) 0.0064(6) -0.0033(6) 0.0000(6)
C13 0.0146(7) 0.0421(9) 0.0348(8) -0.0032(6) -0.0069(6) 0.0052(7)
C14 0.0364(9) 0.0281(7) 0.0232(7) -0.0031(7) 0.0026(6) -0.0084(6)
C15 0.0164(6) 0.0189(6) 0.0188(6) -0.0003(5) -0.0011(5) 0.0037(5)
N1 0.0129(5) 0.0185(5) 0.0196(5) -0.0023(4) -0.0008(4) 0.0012(4)
O1 0.0269(5) 0.0215(5) 0.0256(5) -0.0057(4) 0.0063(4) -0.0059(4)
O2 0.0191(5) 0.0249(5) 0.0224(5) -0.0012(4) 0.0020(4) -0.0060(4)
O3 0.0179(5) 0.0250(5) 0.0333(5) -0.0016(4) -0.0080(4) -0.0020(4)
O4 0.0123(4) 0.0210(5) 0.0223(4) -0.0010(3) -0.0038(4) 0.0031(4)
O5 0.0175(5) 0.0214(5) 0.0221(4) -0.0027(4) 0.0013(4) 0.0028(4)

loop_
_atom_type_symbol
_atom_type_description
_atom_type_scat_dispersion_real
_atom_type_scat_dispersion_imag
_atom_type_scat_source
C C 0.0033 0.0016 'International Tables Vol C Tables 4.2.6.8 and 6.1.1.4'
H H 0.0000 0.0000 'International Tables Vol C Tables 4.2.6.8 and 6.1.1.4'
N N 0.0061 0.0033 'International Tables Vol C Tables 4.2.6.8 and 6.1.1.4'
O O 0.0106 0.0060 'International Tables Vol C Tables 4.2.6.8 and 6.1.1.4'

loop_
_geom_angle_atom_site_label_1
_geom_angle_atom_site_label_2
_geom_angle_atom_site_label_3
_geom_angle
C2 C1 C6 119.69(13)
C2 C1 H1A 120.2
C6 C1 H1A 120.2
C1 C2 C3 121.55(13)
C1 C2 H2A 119.2
C3 C2 H2A 119.2
C4 C3 C2 117.90(12)
C4 C3 C7 121.49(12)
C2 C3 C7 120.51(12)
C5 C4 C3 121.20(12)
C5 C4 H4A 119.4
C3 C4 H4A 119.4
C6 C5 C4 119.85(12)
C6 C5 H5A 120.1
C4 C5 H5A 120.1
O1 C6 C5 122.90(12)
O1 C6 C1 117.34(12)
C5 C6 C1 119.75(12)
C3 C7 C8 114.62(10)
C3 C7 H7A 108.6
C8 C7 H7A 108.6
C3 C7 H7B 108.6
C8 C7 H7B 108.6
H7A C7 H7B 107.6
N1 C8 C15 114.93(11)
N1 C8 C7 109.87(11)
C15 C8 C7 107.10(10)
N1 C8 H8A 108.2
C15 C8 H8A 108.2
C7 C8 H8A 108.2
O5 C9 O4 125.14(13)
O5 C9 N1 124.15(13)
O4 C9 N1 110.71(12)
O4 C10 C13 101.82(11)
O4 C10 C12 109.26(11)
C13 C10 C12 110.83(13)
O4 C10 C11 111.29(12)
C13 C10 C11 110.79(12)
C12 C10 C11 112.37(13)
C10 C11 H11A 109.5
C10 C11 H11B 109.5
H11A C11 H11B 109.5
C10 C11 H11C 109.5
H11A C11 H11C 109.5
H11B C11 H11C 109.5
C10 C12 H12A 109.5
C10 C12 H12B 109.5
H12A C12 H12B 109.5
C10 C12 H12C 109.5
H12A C12 H12C 109.5
H12B C12 H12C 109.5
C10 C13 H13A 109.5
C10 C13 H13B 109.5
H13A C13 H13B 109.5
C10 C13 H13C 109.5
H13A C13 H13C 109.5
H13B C13 H13C 109.5
O2 C14 H14A 109.5
O2 C14 H14B 109.5
H14A C14 H14B 109.5
O2 C14 H14C 109.5
H14A C14 H14C 109.5
H14B C14 H14C 109.5
O3 C15 O2 123.75(13)
O3 C15 C8 121.54(12)
O2 C15 C8 114.67(11)
C9 N1 C8 121.70(11)
C9 N1 H1B 119.2
C8 N1 H1B 119.2
C6 O1 H1C 109.5
C15 O2 C14 114.55(12)
C9 O4 C10 121.33(11)

loop_
_geom_bond_atom_site_label_1
_geom_bond_atom_site_label_2
_geom_bond_distance
C1 C2 1.380(2)
C1 C6 1.3942(19)
C1 H1A 0.9300
C2 C3 1.3997(19)
C2 H2A 0.9300
C3 C4 1.3915(19)
C3 C7 1.5079(18)
C4 C5 1.391(2)
C4 H4A 0.9300
C5 C6 1.3893(19)
C5 H5A 0.9300
C6 O1 1.3653(16)
C7 C8 1.5408(19)
C7 H7A 0.9700
C7 H7B 0.9700
C8 N1 1.4415(16)
C8 C15 1.5265(18)
C8 H8A 0.9800
C9 O5 1.2210(17)
C9 O4 1.3424(16)
C9 N1 1.3447(17)
C10 O4 1.4834(16)
C10 C13 1.517(2)
C10 C12 1.520(2)
C10 C11 1.524(2)
C11 H11A 0.9600
C11 H11B 0.9600
C11 H11C 0.9600
C12 H12A 0.9600
C12 H12B 0.9600
C12 H12C 0.9600
C13 H13A 0.9600
C13 H13B 0.9600
C13 H13C 0.9600
C14 O2 1.4578(17)
C14 H14A 0.9600
C14 H14B 0.9600
C14 H14C 0.9600
C15 O3 1.2079(18)
C15 O2 1.3309(17)
N1 H1B 0.8600
O1 H1C 0.8200

loop_
_geom_hbond_atom_site_label_D
_geom_hbond_atom_site_label_H
_geom_hbond_atom_site_label_A
_geom_hbond_site_symmetry_A
_geom_hbond_distance_DH
_geom_hbond_distance_HA
_geom_hbond_distance_DA
_geom_hbond_angle_DHA
N1 H1B O3 4_565 0.86 2.27 3.0583(16) 153
O1 H1C O5 1_565 0.82 1.92 2.7356(15) 180
